data_2311626
loop_
_publ_author_name
'Gomathi, Sundaramoorthy'
'Muthiah, Packianathan Thomas'

_publ_section_title
;
 2-Amino-4,6-di-methyl-pyrimidine-sorbic acid (1/1).
;
_journal_coeditor_code IS5286
_journal_issue 'Pt 8'
_journal_name_full 'Acta crystallographica. Section E, Structure reports online'
_journal_page_first o1235
_journal_paper_doi 10.1107/S1600536813018175
_journal_volume 69
_journal_year 2013
_chemical_formula_iupac 'C6 H9 N3, C6 H8 O2'
_chemical_formula_moiety 'C6 H9 N3, C6 H8 O2'
_chemical_formula_sum 'C12 H17 N3 O2'
_chemical_formula_weight 235.29
_chemical_name_common
;
2-Amino-4,6-dimethylpyrimidine--sorbic acid (1/1)
;
_chemical_name_systematic
;
2-Amino-4,6-dimethylpyrimidine--sorbic acid (1/1)
;
_space_group_IT_number 2
_space_group_name_Hall '-P 1'
_space_group_name_H-M_alt 'P -1'
_symmetry_cell_setting triclinic
_symmetry_space_group_name_Hall '-P 1'
_symmetry_space_group_name_H-M 'P -1'
_atom_sites_solution_hydrogens geom
_atom_sites_solution_primary direct
_atom_sites_solution_secondary difmap
_cell_angle_alpha 112.058(7)
_cell_angle_beta 98.333(8)
_cell_angle_gamma 111.306(5)
_cell_formula_units_Z 2
_cell_length_a 7.8441(6)
_cell_length_b 9.9413(8)
_cell_length_c 10.2846(13)
_cell_measurement_reflns_used 2280
_cell_measurement_temperature 296
_cell_measurement_theta_max 25.10
_cell_measurement_theta_min 2.30
_cell_volume 654.69(13)
_computing_cell_refinement 'SAINT (Bruker, 2008)'
_computing_data_collection 'APEX2 (Bruker, 2008)'
_computing_data_reduction 'SAINT (Bruker, 2008)'
_computing_molecular_graphics
;
PLATON (Spek, 2009), Mercury (Macrae <i>et al.</i>, 2008)
and POV-RAY (Cason, 2004)
;
_computing_publication_material 'PLATON (Spek, 2009)'
_computing_structure_refinement 'SHELXL97 (Sheldrick, 2008)'
_computing_structure_solution 'SHELXS97 (Sheldrick, 2008)'
_diffrn_ambient_temperature 296
_diffrn_measured_fraction_theta_full 0.987
_diffrn_measured_fraction_theta_max 0.979
_diffrn_measurement_device_type 'Bruker SMART APEXII CCD area-detector'
_diffrn_measurement_method '\f and \w scans'
_diffrn_radiation_monochromator graphite
_diffrn_radiation_source 'fine-focus sealed tube'
_diffrn_radiation_type MoK\a
_diffrn_radiation_wavelength 0.71073
_diffrn_reflns_av_R_equivalents 0.0484
_diffrn_reflns_av_sigmaI/netI 0.0352
_diffrn_reflns_limit_h_max 9
_diffrn_reflns_limit_h_min -9
_diffrn_reflns_limit_k_max 11
_diffrn_reflns_limit_k_min -11
_diffrn_reflns_limit_l_max 12
_diffrn_reflns_limit_l_min -12
_diffrn_reflns_number 9667
_diffrn_reflns_reduction_process
;
;
_diffrn_reflns_theta_full 25.00
_diffrn_reflns_theta_max 25.07
_diffrn_reflns_theta_min 2.26
_diffrn_standards_number 0
_exptl_absorpt_coefficient_mu 0.083
_exptl_absorpt_correction_T_max 0.993
_exptl_absorpt_correction_T_min 0.990
_exptl_absorpt_correction_type multi-scan
_exptl_absorpt_process_details '(SADABS; Bruker, 2008)'
_exptl_crystal_colour colourless
_exptl_crystal_density_diffrn 1.194
_exptl_crystal_density_method 'Not Measured'
_exptl_crystal_description prism
_exptl_crystal_F_000 252
_exptl_crystal_size_max 0.120
_exptl_crystal_size_mid 0.110
_exptl_crystal_size_min 0.090
_refine_diff_density_max 0.265
_refine_diff_density_min -0.277
_refine_ls_extinction_method none
_refine_ls_goodness_of_fit_ref 1.034
_refine_ls_hydrogen_treatment mixed
_refine_ls_matrix_type full
_refine_ls_number_parameters 169
_refine_ls_number_reflns 2280
_refine_ls_number_restraints 0
_refine_ls_restrained_S_all 1.034
_refine_ls_R_factor_all 0.0917
_refine_ls_R_factor_gt 0.0688
_refine_ls_shift/su_max 0.000
_refine_ls_shift/su_mean 0.000
_refine_ls_structure_factor_coef Fsqd
_refine_ls_weighting_details 'calc w=1/[\s^2^(Fo^2^)+(0.1185P)^2^+0.1520P] where P=(Fo^2^+2Fc^2^)/3'
_refine_ls_weighting_scheme calc
_refine_ls_wR_factor_gt 0.1835
_refine_ls_wR_factor_ref 0.2103
_reflns_number_gt 1585
_reflns_number_total 2280
_reflns_threshold_expression I>2\s(I)
_cod_data_source_file is5286sup1.cif
_cod_data_source_block I
_cod_database_code 2311626

loop_
_symmetry_equiv_pos_site_id
_symmetry_equiv_pos_as_xyz
1 x,y,z
2 -x,-y,-z

loop_
_atom_site_aniso_label
_atom_site_aniso_U_11
_atom_site_aniso_U_22
_atom_site_aniso_U_33
_atom_site_aniso_U_12
_atom_site_aniso_U_13
_atom_site_aniso_U_23
N1 0.0710(12) 0.0621(12) 0.0571(10) 0.0416(10) 0.0276(9) 0.0408(9)
N2 0.129(2) 0.1113(19) 0.0869(15) 0.0945(18) 0.0700(15) 0.0785(15)
N3 0.0718(12) 0.0614(12) 0.0544(10) 0.0374(10) 0.0231(9) 0.0399(9)
C2 0.0704(14) 0.0616(13) 0.0540(11) 0.0398(12) 0.0244(10) 0.0395(10)
C4 0.0640(13) 0.0602(14) 0.0558(12) 0.0265(12) 0.0198(10) 0.0382(11)
C5 0.0774(16) 0.0819(17) 0.0676(14) 0.0467(14) 0.0384(12) 0.0496(13)
C6 0.0665(14) 0.0676(15) 0.0602(13) 0.0393(12) 0.0246(11) 0.0387(11)
C7 0.0909(18) 0.0837(18) 0.0752(16) 0.0404(15) 0.0363(14) 0.0601(15)
C8 0.109(2) 0.106(2) 0.0947(19) 0.0792(19) 0.0544(17) 0.0657(18)
O1 0.191(2) 0.1244(18) 0.1037(15) 0.1172(19) 0.0929(16) 0.0885(14)
O2 0.1068(14) 0.1015(14) 0.0864(12) 0.0691(12) 0.0541(11) 0.0747(11)
C9 0.0954(18) 0.0668(15) 0.0625(14) 0.0436(15) 0.0318(13) 0.0433(12)
C10 0.119(2) 0.0733(17) 0.0605(14) 0.0492(17) 0.0374(14) 0.0455(13)
C11 0.0651(14) 0.0676(15) 0.0638(13) 0.0235(12) 0.0200(11) 0.0460(12)
C12 0.0867(18) 0.0665(16) 0.0652(14) 0.0271(14) 0.0169(12) 0.0453(13)
C13 0.0751(17) 0.092(2) 0.102(2) 0.0383(16) 0.0352(15) 0.0739(18)
C14 0.099(2) 0.093(2) 0.128(3) 0.0343(18) 0.0218(19) 0.087(2)

loop_
_atom_site_type_symbol
_atom_site_label
_atom_site_fract_x
_atom_site_fract_y
_atom_site_fract_z
_atom_site_U_iso_or_equiv
_atom_site_thermal_displace_type
_atom_site_calc_flag
_atom_site_refinement_flags
_atom_site_occupancy
N N1 0.2301(3) 0.2463(2) 0.49425(19) 0.0543(7) Uani . . 1.000
N N2 0.0413(4) 0.3650(3) 0.5821(3) 0.0802(10) Uani . . 1.000
N N3 0.1624(3) 0.4209(2) 0.40922(19) 0.0554(7) Uani . . 1.000
C C2 0.1464(3) 0.3438(3) 0.4937(2) 0.0539(7) Uani . . 1.000
C C4 0.2658(3) 0.3961(3) 0.3191(2) 0.0567(8) Uani . . 1.000
C C5 0.3524(4) 0.2964(3) 0.3122(3) 0.0652(9) Uani . . 1.000
C C6 0.3326(3) 0.2233(3) 0.4030(2) 0.0582(8) Uani . . 1.000
C C7 0.2823(4) 0.4809(4) 0.2244(3) 0.0739(10) Uani . . 1.000
C C8 0.4239(5) 0.1142(4) 0.4044(3) 0.0839(11) Uani . . 1.000
O O1 0.0710(4) 0.2287(3) 0.7892(2) 0.1067(10) Uani . . 1.000
O O2 0.2211(3) 0.1013(2) 0.6675(2) 0.0774(8) Uani . . 1.000
C C9 0.1482(4) 0.1403(3) 0.7730(3) 0.0673(9) Uani . . 1.000
C C10 0.1635(4) 0.0674(3) 0.8719(3) 0.0765(10) Uani . . 1.000
C C11 0.2168(3) -0.0479(3) 0.8489(3) 0.0625(8) Uani . . 1.000
C C12 0.2269(4) -0.1235(3) 0.9435(3) 0.0713(9) Uani . . 1.000
C C13 0.2681(4) -0.2440(4) 0.9157(3) 0.0788(11) Uani . . 1.000
C C14 0.2767(5) -0.3265(4) 1.0101(4) 0.0994(14) Uani . . 1.000
H H2A -0.017(4) 0.428(3) 0.589(3) 0.072(7) Uiso . . 1.000
H H2B 0.036(4) 0.321(4) 0.640(4) 0.095(10) Uiso . . 1.000
H H5 0.42270 0.27890 0.24760 0.0780 Uiso calc R 1.000
H H7A 0.17580 0.41340 0.13310 0.1110 Uiso calc R 1.000
H H7B 0.40180 0.50070 0.20330 0.1110 Uiso calc R 1.000
H H7C 0.27990 0.58280 0.27620 0.1110 Uiso calc R 1.000
H H8A 0.49650 0.14980 0.50460 0.1250 Uiso calc R 1.000
H H8B 0.50880 0.11920 0.34600 0.1250 Uiso calc R 1.000
H H8C 0.32460 0.00410 0.36340 0.1250 Uiso calc R 1.000
H H2 0.212(5) 0.160(4) 0.610(4) 0.125(12) Uiso . . 1.000
H H10 0.13270 0.10620 0.95800 0.0920 Uiso calc R 1.000
H H11 0.25130 -0.08420 0.76420 0.0750 Uiso calc R 1.000
H H12 0.20160 -0.08200 1.03180 0.0860 Uiso calc R 1.000
H H13 0.29520 -0.28350 0.82780 0.0940 Uiso calc R 1.000
H H14A 0.20900 -0.30130 1.07910 0.1480 Uiso calc R 1.000
H H14B 0.40940 -0.28880 1.06350 0.1480 Uiso calc R 1.000
H H14C 0.21730 -0.44230 0.94810 0.1480 Uiso calc R 1.000

loop_
_atom_type_symbol
_atom_type_description
_atom_type_scat_dispersion_real
_atom_type_scat_dispersion_imag
_atom_type_scat_source
O O 0.0106 0.0060 'International Tables Vol C Tables 4.2.6.8 and 6.1.1.4'
N N 0.0061 0.0033 'International Tables Vol C Tables 4.2.6.8 and 6.1.1.4'
H H 0.0000 0.0000 'International Tables Vol C Tables 4.2.6.8 and 6.1.1.4'
C C 0.0033 0.0016 'International Tables Vol C Tables 4.2.6.8 and 6.1.1.4'

loop_
_geom_angle_atom_site_label_1
_geom_angle_atom_site_label_2
_geom_angle_atom_site_label_3
_geom_angle
_geom_angle_publ_flag
C9 O2 H2 110(2) no
C2 N1 C6 117.4(2) n
C2 N3 C4 116.8(2) n
C2 N2 H2B 118(2) no
H2A N2 H2B 119(3) no
C2 N2 H2A 123.3(19) no
N1 C2 N2 117.8(2) n
N2 C2 N3 117.5(3) n
N1 C2 N3 124.7(2) n
C5 C4 C7 121.6(2) no
N3 C4 C7 116.8(2) n
N3 C4 C5 121.7(2) n
C4 C5 C6 118.6(3) no
N1 C6 C8 116.8(2) n
C5 C6 C8 122.3(3) no
N1 C6 C5 120.9(3) n
C6 C5 H5 121.00 no
C4 C5 H5 121.00 no
C4 C7 H7A 109.00 no
C4 C7 H7C 109.00 no
H7A C7 H7B 109.00 no
C4 C7 H7B 109.00 no
H7B C7 H7C 109.00 no
H7A C7 H7C 110.00 no
C6 C8 H8B 109.00 no
C6 C8 H8C 109.00 no
C6 C8 H8A 109.00 no
H8A C8 H8C 110.00 no
H8B C8 H8C 109.00 no
H8A C8 H8B 109.00 no
O1 C9 C10 121.9(3) n
O2 C9 C10 114.8(3) n
O1 C9 O2 123.3(3) n
C9 C10 C11 125.5(3) no
C10 C11 C12 125.8(3) no
C11 C12 C13 125.5(3) no
C12 C13 C14 126.8(3) no
C9 C10 H10 117.00 no
C11 C10 H10 117.00 no
C10 C11 H11 117.00 no
C12 C11 H11 117.00 no
C11 C12 H12 117.00 no
C13 C12 H12 117.00 no
C12 C13 H13 117.00 no
C14 C13 H13 117.00 no
C13 C14 H14A 109.00 no
C13 C14 H14B 109.00 no
C13 C14 H14C 109.00 no
H14A C14 H14B 110.00 no
H14A C14 H14C 110.00 no
H14B C14 H14C 109.00 no

loop_
_geom_bond_atom_site_label_1
_geom_bond_atom_site_label_2
_geom_bond_distance
_geom_bond_publ_flag
O1 C9 1.214(5) n
O2 C9 1.296(4) n
O2 H2 0.99(4) no
N1 C2 1.355(4) n
N1 C6 1.331(3) n
N2 C2 1.323(4) n
N3 C4 1.330(3) n
N3 C2 1.349(3) n
N2 H2A 0.89(3) no
N2 H2B 0.86(4) no
C4 C7 1.500(4) no
C4 C5 1.378(4) no
C5 C6 1.376(4) no
C6 C8 1.504(5) no
C5 H5 0.9300 no
C7 H7C 0.9600 no
C7 H7B 0.9600 no
C7 H7A 0.9600 no
C8 H8C 0.9600 no
C8 H8A 0.9600 no
C8 H8B 0.9600 no
C9 C10 1.468(4) no
C10 C11 1.311(4) no
C11 C12 1.445(4) no
C12 C13 1.293(5) no
C13 C14 1.496(5) no
C10 H10 0.9300 no
C11 H11 0.9300 no
C12 H12 0.9300 no
C13 H13 0.9300 no
C14 H14A 0.9600 no
C14 H14B 0.9600 no
C14 H14C 0.9600 no

loop_
_geom_contact_atom_site_label_1
_geom_contact_atom_site_label_2
_geom_contact_distance
_geom_contact_site_symmetry_2
_geom_contact_publ_flag
O1 N2 2.946(4) . no
O2 N1 2.674(3) . no
O2 C8 3.351(4) . no
O1 H14A 2.9100 2_557 no
O1 H2B 2.10(4) . no
O1 H14C 2.7200 1_565 no
O1 H8C 2.8400 2_556 no
O2 H11 2.4600 . no
N1 O2 2.674(3) . no
N2 N3 3.076(4) 2_566 no
N2 O1 2.946(4) . no
N3 N2 3.076(4) 2_566 no
N1 H2 1.70(4) . no
N2 H2 2.89(4) . no
N3 H2A 2.19(3) 2_566 no
C2 C11 3.521(3) 2_556 no
C7 C14 3.425(5) 1_564 no
C8 O2 3.351(4) . no
C11 C2 3.521(3) 2_556 no
C14 C7 3.425(5) 1_546 no
C2 H2 2.68(4) . no
C4 H2A 3.09(3) 2_566 no
C6 H2 2.64(4) . no
C8 H2 2.88(4) . no
C9 H2B 2.92(4) . no
C10 H14B 3.0700 2_657 no
H2 N2 2.89(4) . no
H2 C2 2.68(4) . no
H2 N1 1.70(4) . no
H2 H2B 2.43(6) . no
H2 C8 2.88(4) . no
H2 C6 2.64(4) . no
H2A N3 2.19(3) 2_566 no
H2A C4 3.09(3) 2_566 no
H2B C9 2.92(4) . no
H2B O1 2.10(4) . no
H2B H2 2.43(6) . no
H5 H7B 2.4700 . no
H5 H8B 2.4100 . no
H5 H13 2.4400 2_656 no
H7B H5 2.4700 . no
H7C H8A 2.4900 2_666 no
H8A H7C 2.4900 2_666 no
H8B H5 2.4100 . no
H8B H11 2.4000 2_656 no
H8C O1 2.8400 2_556 no
H10 H12 2.4600 . no
H10 H12 2.5700 2_557 no
H11 O2 2.4600 . no
H11 H13 2.4200 . no
H11 H8B 2.4000 2_656 no
H12 H10 2.4600 . no
H12 H14A 2.4200 . no
H12 H10 2.5700 2_557 no
H13 H11 2.4200 . no
H13 H5 2.4400 2_656 no
H14A H12 2.4200 . no
H14A O1 2.9100 2_557 no
H14B C10 3.0700 2_657 no
H14C O1 2.7200 1_545 no

loop_
_geom_hbond_atom_site_label_D
_geom_hbond_atom_site_label_H
_geom_hbond_atom_site_label_A
_geom_hbond_site_symmetry_A
_geom_hbond_distance_DH
_geom_hbond_distance_HA
_geom_hbond_distance_DA
_geom_hbond_angle_DHA
_geom_hbond_publ_flag
O2 H2 N1 . 0.99(4) 1.70(4) 2.674(3) 167(4) yes
N2 H2A N3 2_566 0.89(3) 2.19(3) 3.076(4) 176(2) yes
N2 H2B O1 . 0.86(4) 2.10(4) 2.946(4) 171(3) yes

loop_
_geom_torsion_atom_site_label_1
_geom_torsion_atom_site_label_2
_geom_torsion_atom_site_label_3
_geom_torsion_atom_site_label_4
_geom_torsion
_geom_torsion_publ_flag
C6 N1 C2 N2 178.8(2) no
C6 N1 C2 N3 -1.1(3) no
C2 N1 C6 C5 0.1(3) no
C2 N1 C6 C8 -179.7(2) no
C4 N3 C2 N1 1.1(3) no
C4 N3 C2 N2 -178.9(2) no
C2 N3 C4 C5 0.0(3) no
C2 N3 C4 C7 179.6(2) no
N3 C4 C5 C6 -1.0(4) no
C7 C4 C5 C6 179.5(3) no
C4 C5 C6 N1 0.9(4) no
C4 C5 C6 C8 -179.3(3) no
O1 C9 C10 C11 168.8(3) n
O2 C9 C10 C11 -10.4(5) no
C9 C10 C11 C12 -178.1(3) n
C10 C11 C12 C13 175.5(3) n
C11 C12 C13 C14 -179.0(3) n
